data_2212381
loop_
_publ_author_name
'Liu, Yanbing'
'Gribble, Gordon W.'
'Jasinski, Jerry P.'

_publ_section_title
;
 2,3-Diphenyl-1-(phenylsulfonyl)indole
;
_journal_coeditor_code TK2115
_journal_issue 2
_journal_name_full 'Acta Crystallographica Section E'
_journal_page_first o738
_journal_page_last o740
_journal_paper_doi 10.1107/S1600536806053694
_journal_volume 63
_journal_year 2007
_chemical_formula_iupac 'C26 H19 N O2 S'
_chemical_formula_moiety 'C26 H19 N O2 S'
_chemical_formula_sum 'C26 H19 N O2 S'
_chemical_formula_weight 409.48
_chemical_name_systematic
;
2,3-Diphenyl-1-(phenylsulfonyl)indole
;
_space_group_IT_number 14
_symmetry_cell_setting monoclinic
_symmetry_space_group_name_Hall '-P 2ybc'
_symmetry_space_group_name_H-M 'P 1 21/c 1'
_atom_sites_solution_hydrogens geom
_atom_sites_solution_primary direct
_atom_sites_solution_secondary difmap
_cell_angle_alpha 90
_cell_angle_beta 111.71(3)
_cell_angle_gamma 90
_cell_formula_units_Z 4
_cell_length_a 11.768(6)
_cell_length_b 15.198(4)
_cell_length_c 12.223(7)
_cell_measurement_reflns_used 12
_cell_measurement_temperature 296(2)
_cell_measurement_theta_max 11.2
_cell_measurement_theta_min 6.2
_cell_volume 2031.0(17)
_computing_cell_refinement 'MSC/AFC Diffractometer Control Software'
_computing_data_collection
;
MSC/AFC Diffractometer Control Software
(Molecular Structure Corporation, 1994)
;
_computing_data_reduction 'CrystalStructure (Rigaku, 2005)'
_computing_molecular_graphics 'ORTEP-3 (Farrugia, 1997)'
_computing_publication_material CrystalStructure
_computing_structure_refinement 'SHELXL97 (Sheldrick, 1997)'
_computing_structure_solution 'SIR92 (Altomare <i>et al.</i>,  1994)'
_diffrn_ambient_temperature 296
_diffrn_measured_fraction_theta_full 0.888
_diffrn_measured_fraction_theta_max 0.796
_diffrn_measurement_device_type 'Rigaku AFC-6S'
_diffrn_measurement_method \w/2\q
_diffrn_radiation_monochromator graphite
_diffrn_radiation_source 'normal-focus sealed tube'
_diffrn_radiation_type 'Mo K\a'
_diffrn_radiation_wavelength 0.71069
_diffrn_reflns_av_R_equivalents 0.000
_diffrn_reflns_av_sigmaI/netI 0.426
_diffrn_reflns_limit_h_max 12
_diffrn_reflns_limit_h_min 0
_diffrn_reflns_limit_k_max 19
_diffrn_reflns_limit_k_min 0
_diffrn_reflns_limit_l_max 14
_diffrn_reflns_limit_l_min -15
_diffrn_reflns_number 3716
_diffrn_reflns_theta_full 25.0
_diffrn_reflns_theta_max 27.5
_diffrn_reflns_theta_min 1.9
_diffrn_standards_decay_% 0
_diffrn_standards_interval_count 150
_diffrn_standards_number 3
_exptl_absorpt_coefficient_mu 0.183
_exptl_absorpt_correction_T_max 0.982
_exptl_absorpt_correction_T_min 0.931
_exptl_absorpt_correction_type psi-scan
_exptl_absorpt_process_details '(North <i>et al.</i>,  1968)'
_exptl_crystal_colour colorless
_exptl_crystal_density_diffrn 1.339
_exptl_crystal_density_method 'not measured'
_exptl_crystal_description plate
_exptl_crystal_F_000 856
_exptl_crystal_size_max 0.40
_exptl_crystal_size_mid 0.40
_exptl_crystal_size_min 0.10
_refine_diff_density_max 0.25
_refine_diff_density_min -0.27
_refine_ls_extinction_method none
_refine_ls_goodness_of_fit_ref 0.92
_refine_ls_hydrogen_treatment constr
_refine_ls_matrix_type full
_refine_ls_number_parameters 272
_refine_ls_number_reflns 3716
_refine_ls_number_restraints 0
_refine_ls_restrained_S_all 0.92
_refine_ls_R_factor_all 0.363
_refine_ls_R_factor_gt 0.051
_refine_ls_shift/su_max 0.000
_refine_ls_shift/su_mean 0.000
_refine_ls_structure_factor_coef Fsqd
_refine_ls_weighting_details 'calc w = 1/[\s^2^(Fo^2^)+(0.0942P)^2^] where P=(Fo^2^+2Fc^2^)/3'
_refine_ls_weighting_scheme calc
_refine_ls_wR_factor_gt 0.126
_refine_ls_wR_factor_ref 0.264
_reflns_number_gt 789
_reflns_number_total 3716
_reflns_threshold_expression I>2\s(I)
_cod_data_source_file tk2115.cif
_cod_data_source_block I
_cod_original_cell_volume 2030.9(16)
_cod_original_sg_symbol_H-M 'P 21/c'
_cod_database_code 2212381
_cod_database_fobs_code 2212381

loop_
_symmetry_equiv_pos_as_xyz
'x, y, z'
'-x, y+1/2, -z+1/2'
'-x, -y, -z'
'x, -y-1/2, z-1/2'

loop_
_atom_site_type_symbol
_atom_site_label
_atom_site_fract_x
_atom_site_fract_y
_atom_site_fract_z
_atom_site_U_iso_or_equiv
_atom_site_adp_type
_atom_site_calc_flag
_atom_site_refinement_flags
_atom_site_occupancy
S S1 0.4241(2) 0.03770(18) 0.7128(2) 0.0490(8) Uani d . 1
O O2 0.4890(6) 0.0328(5) 0.8367(5) 0.069(2) Uani d . 1
O O1 0.4321(6) -0.0337(4) 0.6405(5) 0.0572(19) Uani d . 1
N N1 0.2760(6) 0.0514(5) 0.6941(6) 0.046(2) Uani d . 1
C C2 0.1874(8) 0.0913(6) 0.5912(7) 0.039(2) Uani d . 1
C C3 0.0899(8) 0.1176(6) 0.6157(8) 0.042(3) Uani d . 1
C C4 0.1111(9) 0.0941(6) 0.7357(7) 0.039(2) Uani d . 1
C C5 0.0439(10) 0.1038(7) 0.8075(10) 0.062(3) Uani d . 1
H H7 -0.0322 0.1310 0.7784 0.074 Uiso calc R 1
C C6 0.0887(11) 0.0737(7) 0.9190(11) 0.070(3) Uani d . 1
H H19 0.0422 0.0795 0.9657 0.084 Uiso calc R 1
C C7 0.2025(12) 0.0344(7) 0.9653(8) 0.065(3) Uani d . 1
H H10 0.2310 0.0137 1.0424 0.079 Uiso calc R 1
C C8 0.2749(10) 0.0253(7) 0.8986(8) 0.061(3) Uani d . 1
H H3 0.3524 0.0001 0.9294 0.073 Uiso calc R 1
C C9 0.2259(9) 0.0557(6) 0.7835(8) 0.044(3) Uani d . 1
C C10 0.4637(8) 0.1359(6) 0.6617(7) 0.040(2) Uani d . 1
C C11 0.5122(8) 0.1300(7) 0.5736(8) 0.053(3) Uani d . 1
H H5 0.5218 0.0756 0.5432 0.063 Uiso calc R 1
C C12 0.5454(11) 0.2058(9) 0.5328(10) 0.077(4) Uani d . 1
H H18 0.5807 0.2027 0.4762 0.092 Uiso calc R 1
C C13 0.5275(11) 0.2851(10) 0.5741(12) 0.086(4) Uani d . 1
H H16 0.5497 0.3360 0.5448 0.103 Uiso calc R 1
C C14 0.4771(11) 0.2914(7) 0.6584(12) 0.080(4) Uani d . 1
H H11 0.4634 0.3465 0.6844 0.096 Uiso calc R 1
C C15 0.4468(10) 0.2168(8) 0.7048(8) 0.063(3) Uani d . 1
H H9 0.4155 0.2206 0.7642 0.075 Uiso calc R 1
C C16 0.2066(8) 0.0961(6) 0.4784(7) 0.038(2) Uani d . 1
C C17 0.2212(8) 0.0235(7) 0.4172(8) 0.054(3) Uani d . 1
H H2 0.2229 -0.0322 0.4494 0.064 Uiso calc R 1
C C18 0.2332(9) 0.0310(8) 0.3102(9) 0.064(3) Uani d . 1
H H13 0.2428 -0.0189 0.2705 0.077 Uiso calc R 1
C C19 0.2309(9) 0.1129(9) 0.2624(9) 0.066(3) Uani d . 1
H H12 0.2384 0.1187 0.1897 0.079 Uiso calc R 1
C C20 0.2173(8) 0.1868(7) 0.3223(9) 0.054(3) Uani d . 1
H H4 0.2167 0.2422 0.2898 0.065 Uiso calc R 1
C C21 0.2045(8) 0.1795(6) 0.4296(8) 0.047(3) Uani d . 1
H H1 0.1946 0.2295 0.4690 0.057 Uiso calc R 1
C C22 -0.0213(8) 0.1630(6) 0.5334(8) 0.033(2) Uani d . 1
C C23 -0.0743(9) 0.1368(7) 0.4244(10) 0.059(3) Uani d . 1
H H8 -0.0452 0.0862 0.4009 0.071 Uiso calc R 1
C C24 -0.1697(12) 0.1797(10) 0.3438(12) 0.088(4) Uani d . 1
H H15 -0.2048 0.1589 0.2670 0.106 Uiso calc R 1
C C25 -0.2140(11) 0.2555(11) 0.3783(13) 0.095(5) Uani d . 1
H H17 -0.2793 0.2867 0.3254 0.114 Uiso calc R 1
C C26 -0.1574(11) 0.2830(8) 0.4943(13) 0.084(4) Uani d . 1
H H14 -0.1849 0.3333 0.5201 0.101 Uiso calc R 1
C C27 -0.0615(10) 0.2366(8) 0.5707(10) 0.070(3) Uani d . 1
H H6 -0.0238 0.2554 0.6482 0.084 Uiso calc R 1

loop_
_atom_site_aniso_label
_atom_site_aniso_U_11
_atom_site_aniso_U_22
_atom_site_aniso_U_33
_atom_site_aniso_U_12
_atom_site_aniso_U_13
_atom_site_aniso_U_23
S1 0.0513(17) 0.0502(17) 0.0434(15) 0.0153(16) 0.0152(13) 0.0097(16)
O2 0.068(5) 0.087(5) 0.047(4) 0.019(5) 0.016(4) 0.019(4)
O1 0.079(5) 0.036(4) 0.074(4) 0.019(4) 0.048(4) 0.009(4)
N1 0.045(5) 0.048(5) 0.045(5) 0.011(4) 0.016(4) 0.004(4)
C2 0.044(7) 0.032(6) 0.038(6) -0.001(5) 0.010(5) 0.004(5)
C3 0.037(6) 0.043(6) 0.051(6) -0.013(5) 0.022(5) -0.005(5)
C4 0.044(7) 0.038(6) 0.039(6) -0.002(5) 0.019(5) -0.002(5)
C5 0.070(8) 0.061(8) 0.064(7) 0.000(6) 0.034(7) -0.004(6)
C6 0.075(9) 0.068(9) 0.084(10) -0.010(7) 0.051(8) -0.007(7)
C7 0.109(10) 0.059(7) 0.041(6) -0.014(8) 0.043(7) -0.002(6)
C8 0.082(8) 0.055(7) 0.044(6) -0.003(6) 0.022(6) -0.006(6)
C9 0.065(7) 0.040(7) 0.039(6) -0.008(6) 0.033(5) 0.000(5)
C10 0.042(6) 0.045(6) 0.029(5) 0.001(5) 0.009(5) -0.003(5)
C11 0.054(7) 0.037(6) 0.064(7) 0.001(6) 0.018(6) 0.003(6)
C12 0.090(10) 0.062(8) 0.078(9) -0.012(8) 0.030(8) -0.022(8)
C13 0.063(9) 0.098(13) 0.093(10) -0.023(8) 0.024(8) 0.011(9)
C14 0.082(9) 0.021(7) 0.116(11) -0.010(6) 0.015(8) -0.022(7)
C15 0.074(8) 0.062(8) 0.045(6) -0.001(7) 0.013(6) -0.030(7)
C16 0.044(6) 0.039(6) 0.033(5) -0.001(5) 0.016(5) 0.006(5)
C17 0.055(7) 0.067(8) 0.045(6) -0.008(6) 0.025(5) -0.009(6)
C18 0.070(8) 0.060(8) 0.066(7) 0.005(7) 0.028(6) -0.010(7)
C19 0.072(8) 0.084(9) 0.050(7) 0.006(7) 0.031(6) -0.004(7)
C20 0.057(7) 0.046(7) 0.066(7) 0.006(6) 0.029(6) 0.026(6)
C21 0.048(7) 0.047(7) 0.049(6) 0.007(5) 0.019(5) 0.008(5)
C22 0.034(6) 0.033(6) 0.035(6) -0.011(5) 0.015(5) -0.005(5)
C23 0.034(7) 0.045(7) 0.087(9) 0.010(6) 0.010(6) 0.018(7)
C24 0.067(10) 0.102(11) 0.089(10) 0.014(9) 0.021(8) 0.009(9)
C25 0.044(8) 0.124(14) 0.103(12) 0.006(9) 0.010(8) 0.060(11)
C26 0.065(9) 0.071(9) 0.112(11) 0.010(8) 0.027(8) 0.000(9)
C27 0.060(8) 0.073(9) 0.070(8) 0.011(7) 0.016(7) 0.013(7)

loop_
_atom_type_symbol
_atom_type_description
_atom_type_scat_dispersion_real
_atom_type_scat_dispersion_imag
_atom_type_scat_source
C C 0.0033 0.0016 'International Tables Vol C Tables 4.2.6.8 and 6.1.1.4'
H H 0.0000 0.0000 'International Tables Vol C Tables 4.2.6.8 and 6.1.1.4'
O O 0.0106 0.0060 'International Tables Vol C Tables 4.2.6.8 and 6.1.1.4'
N N 0.0061 0.0033 'International Tables Vol C Tables 4.2.6.8 and 6.1.1.4'
S S 0.1246 0.1234 'International Tables Vol C Tables 4.2.6.8 and 6.1.1.4'

loop_
_geom_angle_atom_site_label_1
_geom_angle_atom_site_label_2
_geom_angle_atom_site_label_3
_geom_angle
O2 S1 O1 119.2(4)
O2 S1 N1 105.8(4)
O1 S1 N1 108.2(4)
O2 S1 C10 108.4(4)
O1 S1 C10 110.0(4)
N1 S1 C10 104.2(4)
C9 N1 C2 106.3(7)
C9 N1 S1 127.1(6)
C2 N1 S1 123.4(6)
C3 C2 N1 109.4(8)
C3 C2 C16 128.9(8)
N1 C2 C16 121.7(8)
C2 C3 C4 108.2(8)
C2 C3 C22 126.4(8)
C4 C3 C22 125.5(8)
C9 C4 C5 118.1(9)
C9 C4 C3 108.0(8)
C5 C4 C3 133.9(10)
C6 C5 C4 120.2(11)
C6 C5 H7 119.9
C4 C5 H7 119.9
C5 C6 C7 121.2(11)
C5 C6 H19 119.4
C7 C6 H19 119.4
C6 C7 C8 121.0(10)
C6 C7 H10 119.5
C8 C7 H10 119.5
C7 C8 C9 116.6(10)
C7 C8 H3 121.7
C9 C8 H3 121.7
C4 C9 C8 122.9(9)
C4 C9 N1 108.2(8)
C8 C9 N1 128.9(10)
C15 C10 C11 120.6(10)
C15 C10 S1 122.0(8)
C11 C10 S1 117.4(8)
C12 C11 C10 118.7(11)
C12 C11 H5 120.7
C10 C11 H5 120.7
C13 C12 C11 120.6(12)
C13 C12 H18 119.7
C11 C12 H18 119.7
C12 C13 C14 120.9(13)
C12 C13 H16 119.5
C14 C13 H16 119.5
C13 C14 C15 120.2(11)
C13 C14 H11 119.9
C15 C14 H11 119.9
C14 C15 C10 118.8(10)
C14 C15 H9 120.6
C10 C15 H9 120.6
C17 C16 C21 118.7(9)
C17 C16 C2 124.0(9)
C21 C16 C2 117.3(9)
C18 C17 C16 121.9(11)
C18 C17 H2 119.1
C16 C17 H2 119.1
C19 C18 C17 119.3(11)
C19 C18 H13 120.3
C17 C18 H13 120.3
C18 C19 C20 120.0(10)
C18 C19 H12 120.0
C20 C19 H12 120.0
C21 C20 C19 120.9(10)
C21 C20 H4 119.6
C19 C20 H4 119.6
C20 C21 C16 119.2(9)
C20 C21 H1 120.4
C16 C21 H1 120.4
C23 C22 C27 119.9(10)
C23 C22 C3 121.1(9)
C27 C22 C3 118.8(9)
C22 C23 C24 123.4(11)
C22 C23 H8 118.3
C24 C23 H8 118.3
C23 C24 C25 118.7(13)
C23 C24 H15 120.7
C25 C24 H15 120.7
C26 C25 C24 117.7(13)
C26 C25 H17 121.1
C24 C25 H17 121.1
C27 C26 C25 120.4(13)
C27 C26 H14 119.8
C25 C26 H14 119.8
C22 C27 C26 120.0(11)
C22 C27 H6 120.0
C26 C27 H6 120.0

loop_
_geom_bond_atom_site_label_1
_geom_bond_atom_site_label_2
_geom_bond_distance
S1 O2 1.423(6)
S1 O1 1.424(6)
S1 N1 1.685(7)
S1 C10 1.746(10)
N1 C9 1.422(10)
N1 C2 1.437(10)
C2 C3 1.349(11)
C2 C16 1.479(11)
C3 C4 1.439(11)
C3 C22 1.492(12)
C4 C9 1.386(12)
C4 C5 1.389(12)
C5 C6 1.347(13)
C5 H7 0.9300
C6 C7 1.383(14)
C6 H19 0.9300
C7 C8 1.387(13)
C7 H10 0.9300
C8 C9 1.388(12)
C8 H3 0.9300
C10 C15 1.381(12)
C10 C11 1.396(12)
C11 C12 1.368(14)
C11 H5 0.9300
C12 C13 1.353(15)
C12 H18 0.9300
C13 C14 1.369(16)
C13 H16 0.9300
C14 C15 1.372(14)
C14 H11 0.9300
C15 H9 0.9300
C16 C17 1.380(12)
C16 C21 1.397(11)
C17 C18 1.371(12)
C17 H2 0.9300
C18 C19 1.370(14)
C18 H13 0.9300
C19 C20 1.382(14)
C19 H12 0.9300
C20 C21 1.379(12)
C20 H4 0.9300
C21 H1 0.9300
C22 C23 1.307(12)
C22 C27 1.358(12)
C23 C24 1.355(14)
C23 H8 0.9300
C24 C25 1.393(16)
C24 H15 0.9300
C25 C26 1.390(15)
C25 H17 0.9300
C26 C27 1.364(14)
C26 H14 0.9300
C27 H6 0.9300

loop_
_cod_related_entry_id
_cod_related_entry_database
_cod_related_entry_code
1 ChemSpider 21125317
